data_4347049
loop_
_publ_author_name
'Corbo, Robert'
'Ryan, Gemma F.'
'Haghighatbin, Mohammad A.'
'Hogan, Conor F.'
'Wilson, David J. D.'
'Hulett, Mark D.'
'Barnard, Peter J.'
'Dutton, Jason L.'

_publ_section_title
;
 Access to the Parent Tetrakis(pyridine)gold(III) Trication, Facile
 Formation of Rare Au(III) Terminal Hydroxides, and Preliminary Studies of
 Biological Properties.
;
_journal_issue 6
_journal_name_full 'Inorganic chemistry'
_journal_page_first 2830
_journal_page_last 2839
_journal_paper_doi 10.1021/acs.inorgchem.5b02667
_journal_volume 55
_journal_year 2016
_chemical_formula_sum 'C26 H28 Au F6 N6 O6 S2'
_chemical_formula_weight 895.63
_space_group_IT_number 62
_space_group_name_Hall '-P 2ac 2n'
_space_group_name_H-M_alt 'P n m a'
_symmetry_cell_setting orthorhombic
_symmetry_space_group_name_H-M 'P n m a'
_atom_sites_solution_hydrogens geom
_atom_sites_solution_primary direct
_atom_sites_solution_secondary difmap
_audit_creation_method SHELXL-97
_cell_angle_alpha 90.00
_cell_angle_beta 90.00
_cell_angle_gamma 90.00
_cell_formula_units_Z 4
_cell_length_a 14.340(3)
_cell_length_b 12.963(3)
_cell_length_c 19.695(4)
_cell_measurement_reflns_used 10920
_cell_measurement_temperature 173(2)
_cell_measurement_theta_max 29.0940
_cell_measurement_theta_min 3.7630
_cell_volume 3661.1(14)
_computing_cell_refinement 'CrysAlisPro, Agilent Technologies'
_computing_data_collection 'CrysAlisPro, Agilent Technologies'
_computing_data_reduction 'CrysAlisPro, Agilent Technologies'
_computing_molecular_graphics SHELXP
_computing_publication_material SHELXP
_computing_structure_refinement 'SHELXL-97 (Sheldrick, 2008)'
_computing_structure_solution 'SHELXS-97 (Sheldrick, 2008)'
_diffrn_ambient_temperature 173(2)
_diffrn_measured_fraction_theta_full 0.998
_diffrn_measured_fraction_theta_max 0.998
_diffrn_measurement_device_type 'Xcalibur, Atlas, Gemini'
_diffrn_measurement_method '\w scans'
_diffrn_radiation_monochromator graphite
_diffrn_radiation_source 'fine-focus sealed tube'
_diffrn_radiation_type MoK\a
_diffrn_radiation_wavelength 0.71073
_diffrn_reflns_av_R_equivalents 0.0433
_diffrn_reflns_av_sigmaI/netI 0.0230
_diffrn_reflns_limit_h_max 15
_diffrn_reflns_limit_h_min -17
_diffrn_reflns_limit_k_max 15
_diffrn_reflns_limit_k_min -15
_diffrn_reflns_limit_l_max 23
_diffrn_reflns_limit_l_min -18
_diffrn_reflns_number 27459
_diffrn_reflns_theta_full 25.35
_diffrn_reflns_theta_max 25.35
_diffrn_reflns_theta_min 2.96
_exptl_absorpt_coefficient_mu 4.207
_exptl_absorpt_correction_T_max 0.5525
_exptl_absorpt_correction_T_min 0.3651
_exptl_absorpt_correction_type multi-scan
_exptl_absorpt_process_details 'CrysAlisPro, Agilent Technologies'
_exptl_crystal_colour red
_exptl_crystal_density_diffrn 1.625
_exptl_crystal_density_method 'not measured'
_exptl_crystal_description plate
_exptl_crystal_F_000 1756
_exptl_crystal_size_max 0.30
_exptl_crystal_size_mid 0.22
_exptl_crystal_size_min 0.16
_refine_diff_density_max 1.176
_refine_diff_density_min -0.773
_refine_diff_density_rms 0.123
_refine_ls_extinction_method none
_refine_ls_goodness_of_fit_ref 1.117
_refine_ls_hydrogen_treatment constr
_refine_ls_matrix_type full
_refine_ls_number_parameters 226
_refine_ls_number_reflns 3504
_refine_ls_number_restraints 0
_refine_ls_restrained_S_all 1.117
_refine_ls_R_factor_all 0.0386
_refine_ls_R_factor_gt 0.0337
_refine_ls_shift/su_max 0.001
_refine_ls_shift/su_mean 0.000
_refine_ls_structure_factor_coef Fsqd
_refine_ls_weighting_details 'calc w=1/[\s^2^(Fo^2^)+(0.0509P)^2^+5.8962P] where P=(Fo^2^+2Fc^2^)/3'
_refine_ls_weighting_scheme calc
_refine_ls_wR_factor_gt 0.0897
_refine_ls_wR_factor_ref 0.0921
_reflns_number_gt 3102
_reflns_number_total 3504
_reflns_threshold_expression >2sigma(I)
_cod_data_source_file ic5b02667_si_002.cif
_cod_data_source_block 8bipy
_cod_original_cell_volume 3661.0(13)
_cod_original_sg_symbol_H-M Pnma
_cod_database_code 4347049

loop_
_symmetry_equiv_pos_as_xyz
'x, y, z'
'-x+1/2, -y, z+1/2'
'-x, y+1/2, -z'
'x+1/2, -y+1/2, -z+1/2'
'-x, -y, -z'
'x-1/2, y, -z-1/2'
'x, -y-1/2, z'
'-x-1/2, y-1/2, z-1/2'

loop_
_atom_site_label
_atom_site_type_symbol
_atom_site_fract_x
_atom_site_fract_y
_atom_site_fract_z
_atom_site_U_iso_or_equiv
_atom_site_adp_type
_atom_site_occupancy
_atom_site_symmetry_multiplicity
_atom_site_calc_flag
_atom_site_refinement_flags
Au1 Au 0.969057(16) 0.2500 0.619240(11) 0.03333(11) Uani 1 2 d S
S2 S 0.48308(13) -0.2500 0.29907(9) 0.0509(5) Uani 1 2 d S
S1 S 0.33272(11) -0.2500 0.60027(9) 0.0386(4) Uani 1 2 d S
N1 N 1.0758(3) 0.1485(3) 0.62331(17) 0.0342(8) Uani 1 1 d .
N2 N 0.8682(3) 0.1441(3) 0.61591(17) 0.0354(8) Uani 1 1 d .
O22 O 0.5800(4) -0.2500 0.2923(3) 0.0725(18) Uani 1 2 d S
O32 O 0.3804(2) -0.1561(3) 0.58437(18) 0.0531(9) Uani 1 1 d .
O31 O 0.2343(3) -0.2500 0.5836(3) 0.0482(12) Uani 1 2 d S
F31 F 0.2889(3) -0.1682(3) 0.71745(16) 0.0723(10) Uani 1 1 d .
C41 C 0.3318(5) -0.2500 0.6920(4) 0.0446(16) Uani 1 2 d S
C24 C 0.7560(3) 0.0419(4) 0.6731(2) 0.0433(11) Uani 1 1 d .
H24A H 0.7318 0.0162 0.7147 0.052 Uiso 1 1 calc R
C12 C 1.0682(4) 0.0461(4) 0.6198(2) 0.0426(11) Uani 1 1 d .
H12A H 1.0083 0.0158 0.6145 0.051 Uiso 1 1 calc R
C13 C 1.1449(4) -0.0162(4) 0.6236(2) 0.0515(13) Uani 1 1 d .
H13A H 1.1384 -0.0890 0.6212 0.062 Uiso 1 1 calc R
C23 C 0.7144(3) 0.0124(4) 0.6110(2) 0.0420(11) Uani 1 1 d .
F21 F 0.3714(5) -0.2500 0.4019(4) 0.117(3) Uani 1 2 d S
C15 C 1.2395(4) 0.1333(4) 0.6350(2) 0.0456(12) Uani 1 1 d .
H15A H 1.2989 0.1645 0.6408 0.055 Uiso 1 1 calc R
C25 C 0.8294(3) 0.1062(4) 0.6738(2) 0.0417(11) Uani 1 1 d .
H25A H 0.8552 0.1258 0.7163 0.050 Uiso 1 1 calc R
C14 C 1.2318(4) 0.0276(4) 0.6309(2) 0.0489(13) Uani 1 1 d .
H14A H 1.2858 -0.0147 0.6331 0.059 Uiso 1 1 calc R
C31 C 0.4601(7) -0.2500 0.3879(4) 0.068(3) Uani 1 2 d S
O21 O 0.4403(5) -0.1577(5) 0.2748(3) 0.123(2) Uani 1 1 d .
C21 C 0.8290(3) 0.1183(5) 0.5559(2) 0.0514(13) Uani 1 1 d .
H21A H 0.8546 0.1458 0.5152 0.062 Uiso 1 1 calc R
C22 C 0.7551(4) 0.0549(5) 0.5518(2) 0.0549(14) Uani 1 1 d .
H22A H 0.7297 0.0385 0.5085 0.066 Uiso 1 1 calc R
F32 F 0.4180(3) -0.2500 0.7168(2) 0.0710(13) Uani 1 2 d S
N22 N 0.6406(3) -0.0508(4) 0.6081(2) 0.0522(11) Uani 1 1 d .
C16 C 1.1603(3) 0.1938(3) 0.6306(2) 0.0336(10) Uani 1 1 d .
C27 C 0.5972(4) -0.0909(5) 0.6700(3) 0.0647(16) Uani 1 1 d .
H27A H 0.6292 -0.0624 0.7097 0.097 Uiso 1 1 calc R
H27B H 0.6021 -0.1663 0.6705 0.097 Uiso 1 1 calc R
H27C H 0.5314 -0.0709 0.6710 0.097 Uiso 1 1 calc R
F22 F 0.4945(4) -0.1656(5) 0.4150(3) 0.144(2) Uani 1 1 d .
C26 C 0.6017(5) -0.0829(6) 0.5421(3) 0.080(2) Uani 1 1 d .
H26A H 0.6373 -0.0505 0.5053 0.120 Uiso 1 1 calc R
H26B H 0.5363 -0.0615 0.5392 0.120 Uiso 1 1 calc R
H26C H 0.6058 -0.1581 0.5378 0.120 Uiso 1 1 calc R

loop_
_atom_site_aniso_label
_atom_site_aniso_U_11
_atom_site_aniso_U_22
_atom_site_aniso_U_33
_atom_site_aniso_U_23
_atom_site_aniso_U_13
_atom_site_aniso_U_12
Au1 0.02482(16) 0.03217(16) 0.04300(17) 0.000 0.00151(9) 0.000
S2 0.0353(10) 0.0706(13) 0.0467(10) 0.000 0.0049(7) 0.000
S1 0.0308(8) 0.0348(8) 0.0501(9) 0.000 0.0024(7) 0.000
N1 0.028(2) 0.032(2) 0.042(2) -0.0021(14) 0.0023(14) 0.0011(17)
N2 0.0253(19) 0.041(2) 0.040(2) -0.0015(15) 0.0008(14) -0.0051(18)
O22 0.037(3) 0.107(5) 0.074(4) 0.000 0.017(3) 0.000
O32 0.049(2) 0.049(2) 0.062(2) 0.0088(17) 0.0042(17) -0.0091(18)
O31 0.035(3) 0.047(3) 0.063(3) 0.000 -0.001(2) 0.000
F31 0.093(3) 0.065(2) 0.0582(18) -0.0100(16) 0.0088(17) 0.025(2)
C41 0.041(4) 0.037(4) 0.056(4) 0.000 -0.001(3) 0.000
C24 0.043(3) 0.043(3) 0.043(2) 0.007(2) -0.003(2) -0.010(2)
C12 0.041(3) 0.034(2) 0.052(3) -0.0036(19) 0.000(2) -0.002(2)
C13 0.059(4) 0.037(3) 0.058(3) -0.004(2) 0.002(2) 0.012(3)
C23 0.030(3) 0.044(3) 0.052(3) 0.001(2) -0.004(2) -0.003(2)
F21 0.081(4) 0.166(7) 0.105(5) 0.000 0.056(4) 0.000
C15 0.033(3) 0.055(3) 0.049(3) 0.002(2) 0.001(2) 0.005(2)
C25 0.042(3) 0.041(3) 0.042(2) 0.004(2) -0.002(2) -0.008(2)
C14 0.043(3) 0.047(3) 0.056(3) 0.001(2) 0.004(2) 0.017(3)
C31 0.057(6) 0.090(8) 0.057(5) 0.000 -0.001(4) 0.000
O21 0.138(5) 0.140(5) 0.092(4) 0.046(4) 0.018(3) 0.078(5)
C21 0.043(3) 0.071(4) 0.040(3) -0.001(2) 0.003(2) -0.019(3)
C22 0.045(3) 0.077(4) 0.042(3) -0.003(2) -0.004(2) -0.020(3)
F32 0.056(3) 0.094(4) 0.063(3) 0.000 -0.012(2) 0.000
N22 0.038(2) 0.059(3) 0.059(3) 0.003(2) -0.0035(19) -0.017(2)
C16 0.024(2) 0.038(2) 0.038(2) 0.0004(18) 0.0062(17) 0.0028(19)
C27 0.051(3) 0.064(4) 0.079(4) 0.017(3) -0.004(3) -0.029(3)
F22 0.161(5) 0.182(6) 0.088(3) -0.070(4) 0.007(3) -0.055(5)
C26 0.061(4) 0.103(6) 0.077(4) -0.006(4) -0.014(3) -0.044(4)

loop_
_atom_type_symbol
_atom_type_description
_atom_type_scat_dispersion_real
_atom_type_scat_dispersion_imag
_atom_type_scat_source
C C 0.0033 0.0016 'International Tables Vol C Tables 4.2.6.8 and 6.1.1.4'
H H 0.0000 0.0000 'International Tables Vol C Tables 4.2.6.8 and 6.1.1.4'
N N 0.0061 0.0033 'International Tables Vol C Tables 4.2.6.8 and 6.1.1.4'
O O 0.0106 0.0060 'International Tables Vol C Tables 4.2.6.8 and 6.1.1.4'
F F 0.0171 0.0103 'International Tables Vol C Tables 4.2.6.8 and 6.1.1.4'
S S 0.1246 0.1234 'International Tables Vol C Tables 4.2.6.8 and 6.1.1.4'
Au Au -2.0133 8.8022 'International Tables Vol C Tables 4.2.6.8 and 6.1.1.4'

loop_
_geom_angle_atom_site_label_1
_geom_angle_atom_site_label_2
_geom_angle_atom_site_label_3
_geom_angle
_geom_angle_site_symmetry_1
_geom_angle_site_symmetry_3
N2 Au1 N2 87.0(2) . 7_565
N2 Au1 N1 95.88(18) . .
N2 Au1 N1 177.15(15) 7_565 .
N2 Au1 N1 177.15(15) . 7_565
N2 Au1 N1 95.88(18) 7_565 7_565
N1 Au1 N1 81.3(2) . 7_565
O22 S2 O21 113.3(3) . 7
O22 S2 O21 113.3(3) . .
O21 S2 O21 113.9(7) 7 .
O22 S2 C31 106.1(4) . .
O21 S2 C31 104.5(3) 7 .
O21 S2 C31 104.5(3) . .
O32 S1 O32 116.6(3) . 7
O32 S1 O31 114.55(18) . .
O32 S1 O31 114.55(18) 7 .
O32 S1 C41 102.9(2) . .
O32 S1 C41 102.9(2) 7 .
O31 S1 C41 102.7(3) . .
C12 N1 C16 120.6(4) . .
C12 N1 Au1 125.8(4) . .
C16 N1 Au1 113.6(3) . .
C21 N2 C25 118.2(4) . .
C21 N2 Au1 120.1(3) . .
C25 N2 Au1 121.2(3) . .
F31 C41 F31 106.4(6) . 7
F31 C41 F32 107.1(4) . .
F31 C41 F32 107.1(4) 7 .
F31 C41 S1 112.4(4) . .
F31 C41 S1 112.4(4) 7 .
F32 C41 S1 111.1(5) . .
C25 C24 C23 120.6(4) . .
N1 C12 C13 121.3(5) . .
C12 C13 C14 119.4(5) . .
N22 C23 C24 122.5(4) . .
N22 C23 C22 121.8(4) . .
C24 C23 C22 115.7(5) . .
C14 C15 C16 119.6(5) . .
C24 C25 N2 122.4(4) . .
C13 C14 C15 119.3(5) . .
F21 C31 F22 106.2(6) . .
F21 C31 F22 106.2(6) . 7
F22 C31 F22 112.8(9) . 7
F21 C31 S2 112.9(7) . .
F22 C31 S2 109.3(5) . .
F22 C31 S2 109.3(5) 7 .
C22 C21 N2 122.2(5) . .
C21 C22 C23 120.9(5) . .
C23 N22 C27 121.1(4) . .
C23 N22 C26 120.7(4) . .
C27 N22 C26 118.3(5) . .
N1 C16 C15 119.7(4) . .
N1 C16 C16 115.7(3) . 7_565
C15 C16 C16 124.6(3) . 7_565

loop_
_geom_bond_atom_site_label_1
_geom_bond_atom_site_label_2
_geom_bond_distance
_geom_bond_site_symmetry_2
Au1 N2 1.994(4) .
Au1 N2 1.994(4) 7_565
Au1 N1 2.019(4) .
Au1 N1 2.019(4) 7_565
S2 O22 1.396(6) .
S2 O21 1.427(5) 7
S2 O21 1.427(5) .
S2 C31 1.779(9) .
S1 O32 1.430(4) .
S1 O32 1.430(4) 7
S1 O31 1.449(5) .
S1 C41 1.808(7) .
N1 C12 1.334(6) .
N1 C16 1.355(6) .
N2 C21 1.351(6) .
N2 C25 1.361(6) .
F31 C41 1.324(5) .
C41 F31 1.324(5) 7
C41 F32 1.329(8) .
C24 C25 1.343(7) .
C24 C23 1.413(7) .
C12 C13 1.367(8) .
C13 C14 1.376(8) .
C23 N22 1.340(7) .
C23 C22 1.417(7) .
F21 C31 1.302(11) .
C15 C14 1.377(8) .
C15 C16 1.383(7) .
C31 F22 1.314(7) .
C31 F22 1.314(7) 7
C21 C22 1.343(7) .
N22 C27 1.464(7) .
N22 C26 1.474(7) .
C16 C16 1.457(9) 7_565

loop_
_geom_torsion_atom_site_label_1
_geom_torsion_atom_site_label_2
_geom_torsion_atom_site_label_3
_geom_torsion_atom_site_label_4
_geom_torsion
_geom_torsion_site_symmetry_1
_geom_torsion_site_symmetry_4
N2 Au1 N1 C12 3.7(4) . .
N2 Au1 N1 C12 177(100) 7_565 .
N1 Au1 N1 C12 -176.6(3) 7_565 .
N2 Au1 N1 C16 -176.0(3) . .
N2 Au1 N1 C16 -2(3) 7_565 .
N1 Au1 N1 C16 3.7(3) 7_565 .
N2 Au1 N2 C21 81.1(4) 7_565 .
N1 Au1 N2 C21 -99.2(4) . .
N1 Au1 N2 C21 -105(3) 7_565 .
N2 Au1 N2 C25 -90.5(4) 7_565 .
N1 Au1 N2 C25 89.2(4) . .
N1 Au1 N2 C25 83(3) 7_565 .
O32 S1 C41 F31 59.2(5) . .
O32 S1 C41 F31 -179.3(4) 7 .
O31 S1 C41 F31 -60.0(4) . .
O32 S1 C41 F31 179.3(4) . 7
O32 S1 C41 F31 -59.2(5) 7 7
O31 S1 C41 F31 60.0(4) . 7
O32 S1 C41 F32 -60.77(17) . .
O32 S1 C41 F32 60.77(17) 7 .
O31 S1 C41 F32 180.0 . .
C16 N1 C12 C13 0.2(7) . .
Au1 N1 C12 C13 -179.5(3) . .
N1 C12 C13 C14 -0.3(7) . .
C25 C24 C23 N22 -179.4(5) . .
C25 C24 C23 C22 -0.2(8) . .
C23 C24 C25 N2 -1.2(8) . .
C21 N2 C25 C24 2.1(8) . .
Au1 N2 C25 C24 173.9(4) . .
C12 C13 C14 C15 0.7(7) . .
C16 C15 C14 C13 -1.1(8) . .
O22 S2 C31 F21 180.0 . .
O21 S2 C31 F21 -60.0(4) 7 .
O21 S2 C31 F21 60.0(4) . .
O22 S2 C31 F22 62.0(6) . .
O21 S2 C31 F22 -178.0(6) 7 .
O21 S2 C31 F22 -58.1(7) . .
O22 S2 C31 F22 -62.0(6) . 7
O21 S2 C31 F22 58.1(7) 7 7
O21 S2 C31 F22 178.0(6) . 7
C25 N2 C21 C22 -1.6(8) . .
Au1 N2 C21 C22 -173.5(5) . .
N2 C21 C22 C23 0.2(9) . .
N22 C23 C22 C21 179.9(6) . .
C24 C23 C22 C21 0.7(9) . .
C24 C23 N22 C27 1.6(8) . .
C22 C23 N22 C27 -177.6(6) . .
C24 C23 N22 C26 -177.6(6) . .
C22 C23 N22 C26 3.3(9) . .
C12 N1 C16 C15 -0.5(6) . .
Au1 N1 C16 C15 179.2(3) . .
C12 N1 C16 C16 177.2(3) . 7_565
Au1 N1 C16 C16 -3.1(3) . 7_565
C14 C15 C16 N1 1.0(7) . .
C14 C15 C16 C16 -176.5(3) . 7_565
